data_4080005
loop_
_publ_author_name
'Azhakar, Ramachandran'
'Roesky, Herbert W.'
'Holstein, Julian J.'
'Pr\"opper, Kevin'
'Dittrich, Birger'

_publ_section_title
;
 Reactivity Studies of Heteroleptic Silylenes PhC(NtBu)2SiX (X = NPh2,
 NMe2) toward Selected Azides
;
_journal_issue 1
_journal_name_full Organometallics
_journal_page_first 358
_journal_paper_doi 10.1021/om301149q
_journal_volume 32
_journal_year 2013
_chemical_formula_moiety 'C27 H44 N4 Si'
_chemical_formula_sum 'C27 H44 N4 Si'
_chemical_formula_weight 452.75
_chemical_name_systematic
; 
 ? 
;
_space_group_crystal_system monoclinic
_space_group_IT_number 14
_space_group_name_Hall '-P 2ybc'
_space_group_name_H-M_alt 'P 1 21/c 1'
_symmetry_space_group_name_Hall '-P 2ybc'
_symmetry_space_group_name_H-M 'P 1 21/c 1'
_atom_sites_solution_hydrogens geom
_atom_sites_solution_primary direct
_atom_sites_solution_secondary difmap
_audit_creation_method SHELXL-97
_cell_angle_alpha 90.00
_cell_angle_beta 103.587(4)
_cell_angle_gamma 90.00
_cell_formula_units_Z 4
_cell_length_a 17.4541(10)
_cell_length_b 11.4512(7)
_cell_length_c 13.5293(9)
_cell_measurement_temperature 100(2)
_cell_volume 2628.4(3)
_computing_cell_refinement 'Apex2 (Bruker AXS, 2009)'
_computing_data_collection 'Apex2 (Bruker AXS, 2009)'
_computing_molecular_graphics 'shelXle (Huebschle et al, 2011)'
_computing_publication_material 'enCIFer 1.3, CCDC, 2008'
_computing_structure_refinement 'SHELXL-97 (Sheldrick, 2012)'
_computing_structure_solution 'SHELXS-97 (Sheldrick, 2008)'
_diffrn_ambient_temperature 100(2)
_diffrn_measured_fraction_theta_full 0.992
_diffrn_measured_fraction_theta_max 0.992
_diffrn_measurement_device_type 'Bruker SMART 6000 CCD'
_diffrn_measurement_method '\w and \f scans'
_diffrn_radiation_monochromator 'INCOATEC multilayer optics'
_diffrn_radiation_source 'rotating anode'
_diffrn_radiation_type CuK\a
_diffrn_radiation_wavelength 1.54178
_diffrn_reflns_av_R_equivalents 0.1117
_diffrn_reflns_av_sigmaI/netI 0.0756
_diffrn_reflns_limit_h_max 19
_diffrn_reflns_limit_h_min -19
_diffrn_reflns_limit_k_max 11
_diffrn_reflns_limit_k_min -12
_diffrn_reflns_limit_l_max 14
_diffrn_reflns_limit_l_min -15
_diffrn_reflns_number 28606
_diffrn_reflns_theta_full 59.30
_diffrn_reflns_theta_max 59.30
_diffrn_reflns_theta_min 2.60
_exptl_absorpt_coefficient_mu 0.931
_exptl_absorpt_correction_T_max 0.9637
_exptl_absorpt_correction_T_min 0.9126
_exptl_absorpt_correction_type multi-scan
_exptl_absorpt_process_details
;
SADABS version 2008/2, multi-scan. (G. M. Sheldrick, 2008)
;
_exptl_crystal_colour colourless
_exptl_crystal_density_diffrn 1.144
_exptl_crystal_density_method 'not measured'
_exptl_crystal_description block
_exptl_crystal_F_000 992
_exptl_crystal_size_max 0.10
_exptl_crystal_size_mid 0.07
_exptl_crystal_size_min 0.04
_refine_diff_density_max 0.347
_refine_diff_density_min -0.493
_refine_diff_density_rms 0.087
_refine_ls_extinction_method none
_refine_ls_goodness_of_fit_ref 1.073
_refine_ls_hydrogen_treatment constr
_refine_ls_matrix_type full
_refine_ls_number_parameters 297
_refine_ls_number_reflns 3793
_refine_ls_number_restraints 474
_refine_ls_restrained_S_all 1.021
_refine_ls_R_factor_all 0.1225
_refine_ls_R_factor_gt 0.0974
_refine_ls_shift/su_max 0.000
_refine_ls_shift/su_mean 0.000
_refine_ls_structure_factor_coef Fsqd
_refine_ls_weighting_details 'calc w=1/[\s^2^(Fo^2^)+(0.0186P)^2^+19.9356P] where P=(Fo^2^+2Fc^2^)/3'
_refine_ls_weighting_scheme calc
_refine_ls_wR_factor_gt 0.2171
_refine_ls_wR_factor_ref 0.2341
_reflns_number_gt 2884
_reflns_number_total 3793
_reflns_threshold_expression >2sigma(I)
_cod_data_source_file om301149q_si_002.cif
_cod_data_source_block compound8
_cod_database_code 4080005
_computing_refinement_gui 'shelXle (Huebschle et al, 2011)'

loop_
_symmetry_equiv_pos_as_xyz
'x, y, z'
'-x, y+1/2, -z+1/2'
'-x, -y, -z'
'x, -y-1/2, z-1/2'

loop_
_atom_site_label
_atom_site_type_symbol
_atom_site_fract_x
_atom_site_fract_y
_atom_site_fract_z
_atom_site_U_iso_or_equiv
_atom_site_adp_type
_atom_site_occupancy
_atom_site_symmetry_multiplicity
_atom_site_calc_flag
_atom_site_refinement_flags
Si1 Si 0.29720(8) 0.35873(13) 0.70850(12) 0.0244(4) Uani 1 1 d .
N1 N 0.2926(3) 0.4880(4) 0.6249(3) 0.0223(10) Uani 1 1 d U
N2 N 0.2964(3) 0.4933(4) 0.7832(3) 0.0228(10) Uani 1 1 d U
N3 N 0.3914(3) 0.3079(4) 0.7360(4) 0.0328(13) Uani 1 1 d U
N4 N 0.2323(3) 0.2595(4) 0.6946(4) 0.0293(12) Uani 1 1 d U
C2 C 0.2902(3) 0.5614(4) 0.7005(4) 0.0193(11) Uani 1 1 d U
C6 C 0.2911(3) 0.5107(5) 0.5161(4) 0.0263(13) Uani 1 1 d U
C7 C 0.3589(4) 0.5895(6) 0.5065(5) 0.0413(16) Uani 1 1 d U
H7A H 0.3600 0.5969 0.4347 0.062 Uiso 1 1 calc R
H7B H 0.4087 0.5556 0.5445 0.062 Uiso 1 1 calc R
H7C H 0.3518 0.6668 0.5341 0.062 Uiso 1 1 calc R
C8 C 0.2121(4) 0.5632(6) 0.4599(5) 0.0416(17) Uani 1 1 d U
H8A H 0.2097 0.5660 0.3868 0.062 Uiso 1 1 calc R
H8B H 0.2071 0.6424 0.4850 0.062 Uiso 1 1 calc R
H8C H 0.1689 0.5147 0.4719 0.062 Uiso 1 1 calc R
C9 C 0.3018(4) 0.3914(5) 0.4696(5) 0.0367(15) Uani 1 1 d U
H9A H 0.2975 0.4003 0.3965 0.055 Uiso 1 1 calc R
H9B H 0.2609 0.3377 0.4806 0.055 Uiso 1 1 calc R
H9C H 0.3539 0.3599 0.5021 0.055 Uiso 1 1 calc R
C10 C 0.2770(3) 0.6893(5) 0.6947(4) 0.0237(13) Uani 1 1 d U
C11 C 0.3421(3) 0.7648(5) 0.7129(4) 0.0264(13) Uani 1 1 d U
H11 H 0.3941 0.7339 0.7271 0.032 Uiso 1 1 calc R
C12 C 0.3304(3) 0.8844(5) 0.7098(5) 0.0296(14) Uani 1 1 d U
H12 H 0.3744 0.9357 0.7218 0.036 Uiso 1 1 calc R
C13 C 0.2542(3) 0.9299(5) 0.6894(4) 0.0246(13) Uani 1 1 d U
H13 H 0.2462 1.0120 0.6883 0.030 Uiso 1 1 calc R
C14 C 0.1908(3) 0.8555(5) 0.6707(4) 0.0273(13) Uani 1 1 d U
H14 H 0.1389 0.8863 0.6561 0.033 Uiso 1 1 calc R
C15 C 0.2022(3) 0.7354(5) 0.6732(4) 0.0254(13) Uani 1 1 d U
H15 H 0.1578 0.6847 0.6598 0.031 Uiso 1 1 calc R
C16 C 0.3019(3) 0.5245(5) 0.8919(4) 0.0262(13) Uani 1 1 d U
C17 C 0.3816(4) 0.5839(7) 0.9361(5) 0.0471(18) Uani 1 1 d U
H17A H 0.3862 0.6015 1.0082 0.071 Uiso 1 1 calc R
H17B H 0.3850 0.6565 0.8990 0.071 Uiso 1 1 calc R
H17C H 0.4244 0.5314 0.9294 0.071 Uiso 1 1 calc R
C18 C 0.2356(4) 0.6045(7) 0.9036(5) 0.0478(19) Uani 1 1 d U
H18A H 0.2393 0.6188 0.9760 0.072 Uiso 1 1 calc R
H18B H 0.1849 0.5677 0.8731 0.072 Uiso 1 1 calc R
H18C H 0.2397 0.6788 0.8693 0.072 Uiso 1 1 calc R
C19 C 0.2980(4) 0.4110(6) 0.9460(5) 0.0438(18) Uani 1 1 d U
H19A H 0.3022 0.4261 1.0183 0.066 Uiso 1 1 calc R
H19B H 0.3416 0.3606 0.9382 0.066 Uiso 1 1 calc R
H19C H 0.2478 0.3722 0.9166 0.066 Uiso 1 1 calc R
C20 C 0.4598(3) 0.3843(5) 0.7470(5) 0.0384(16) Uani 1 1 d U
H20A H 0.4969 0.3686 0.8122 0.058 Uiso 1 1 calc R
H20B H 0.4428 0.4660 0.7449 0.058 Uiso 1 1 calc R
H20C H 0.4858 0.3696 0.6913 0.058 Uiso 1 1 calc R
C21 C 0.4110(4) 0.1846(5) 0.7406(6) 0.0403(17) Uani 1 1 d U
H21A H 0.4469 0.1670 0.8062 0.061 Uiso 1 1 calc R
H21B H 0.4366 0.1651 0.6855 0.061 Uiso 1 1 calc R
H21C H 0.3627 0.1383 0.7332 0.061 Uiso 1 1 calc R
C22 C 0.1467(3) 0.2564(5) 0.6683(4) 0.0224(12) Uani 1 1 d U
C23 C 0.1171(3) 0.1966(6) 0.5650(5) 0.0355(15) Uani 1 1 d U
H23A H 0.1397 0.1171 0.5677 0.043 Uiso 1 1 calc R
H23B H 0.1353 0.2412 0.5122 0.043 Uiso 1 1 calc R
C24 C 0.0269(3) 0.1886(6) 0.5362(5) 0.0418(16) Uani 1 1 d U
H24 H 0.0098 0.1493 0.4686 0.050 Uiso 1 1 calc R
C25 C -0.0012(4) 0.1177(6) 0.6150(6) 0.0487(18) Uani 1 1 d U
H25A H -0.0594 0.1110 0.5959 0.058 Uiso 1 1 calc R
H25B H 0.0214 0.0381 0.6189 0.058 Uiso 1 1 calc R
C26 C 0.0244(4) 0.1775(7) 0.7170(6) 0.0504(18) Uani 1 1 d U
H26 H 0.0061 0.1311 0.7698 0.060 Uiso 1 1 calc R
C27 C 0.1153(4) 0.1873(7) 0.7462(5) 0.0435(17) Uani 1 1 d U
H27A H 0.1319 0.2258 0.8134 0.052 Uiso 1 1 calc R
H27B H 0.1384 0.1079 0.7523 0.052 Uiso 1 1 calc R
C28 C 0.1080(3) 0.3781(5) 0.6606(6) 0.0420(18) Uani 1 1 d U
H28A H 0.1248 0.4184 0.7269 0.050 Uiso 1 1 calc R
H28B H 0.1263 0.4250 0.6092 0.050 Uiso 1 1 calc R
C29 C 0.0173(3) 0.3706(5) 0.6310(5) 0.0380(15) Uani 1 1 d U
H29 H -0.0056 0.4509 0.6267 0.046 Uiso 1 1 calc R
C30 C -0.0092(3) 0.3102(6) 0.5296(5) 0.0416(16) Uani 1 1 d U
H30A H 0.0076 0.3560 0.4763 0.050 Uiso 1 1 calc R
H30B H -0.0674 0.3043 0.5110 0.050 Uiso 1 1 calc R
C31 C -0.0108(4) 0.3003(7) 0.7110(5) 0.0458(17) Uani 1 1 d U
H31A H -0.0690 0.2955 0.6929 0.055 Uiso 1 1 calc R
H31B H 0.0058 0.3392 0.7779 0.055 Uiso 1 1 calc R

loop_
_atom_site_aniso_label
_atom_site_aniso_U_11
_atom_site_aniso_U_22
_atom_site_aniso_U_33
_atom_site_aniso_U_23
_atom_site_aniso_U_13
_atom_site_aniso_U_12
Si1 0.0160(7) 0.0128(7) 0.0385(9) -0.0021(7) -0.0053(6) 0.0009(6)
N1 0.022(2) 0.015(2) 0.026(2) 0.0023(18) -0.0020(19) 0.0004(19)
N2 0.024(2) 0.016(2) 0.026(2) -0.0022(18) 0.0003(19) 0.0020(19)
N3 0.018(2) 0.017(2) 0.057(3) 0.000(2) -0.003(2) 0.0004(19)
N4 0.018(2) 0.016(2) 0.049(3) -0.002(2) -0.003(2) 0.0012(19)
C2 0.013(2) 0.012(2) 0.028(3) -0.003(2) -0.006(2) 0.001(2)
C6 0.029(3) 0.021(3) 0.026(3) -0.005(2) 0.000(2) 0.001(2)
C7 0.038(4) 0.041(4) 0.043(4) -0.006(3) 0.007(3) -0.009(3)
C8 0.040(4) 0.056(4) 0.025(3) 0.000(3) -0.001(3) 0.015(3)
C9 0.043(4) 0.027(3) 0.040(4) -0.007(3) 0.010(3) 0.004(3)
C10 0.021(3) 0.016(3) 0.029(3) 0.000(2) -0.007(2) -0.002(2)
C11 0.021(3) 0.017(3) 0.036(3) -0.002(2) -0.005(2) 0.003(2)
C12 0.022(3) 0.024(3) 0.041(3) 0.005(3) 0.002(2) 0.002(2)
C13 0.026(3) 0.013(3) 0.032(3) 0.002(2) 0.000(2) 0.005(2)
C14 0.022(3) 0.025(3) 0.031(3) 0.003(2) -0.002(2) 0.007(2)
C15 0.021(3) 0.022(3) 0.028(3) 0.001(2) -0.004(2) -0.002(2)
C16 0.030(3) 0.022(3) 0.022(3) -0.001(2) -0.004(2) 0.001(2)
C17 0.041(4) 0.055(4) 0.038(4) -0.009(3) -0.005(3) -0.013(3)
C18 0.042(4) 0.060(5) 0.038(4) 0.002(3) 0.002(3) 0.024(3)
C19 0.065(5) 0.027(3) 0.036(4) 0.001(3) 0.005(3) -0.004(3)
C20 0.019(3) 0.023(3) 0.066(5) -0.001(3) -0.006(3) 0.001(2)
C21 0.022(3) 0.023(3) 0.069(5) 0.001(3) -0.003(3) 0.002(3)
C22 0.015(2) 0.017(3) 0.031(3) 0.001(2) -0.004(2) -0.001(2)
C23 0.019(3) 0.053(4) 0.031(3) -0.009(3) 0.000(2) 0.000(3)
C24 0.021(3) 0.057(4) 0.042(4) -0.019(3) -0.005(2) -0.004(3)
C25 0.024(3) 0.030(4) 0.091(5) -0.003(3) 0.012(3) 0.000(3)
C26 0.027(3) 0.062(4) 0.064(4) 0.026(3) 0.015(3) 0.010(3)
C27 0.027(3) 0.059(4) 0.044(4) 0.017(3) 0.007(3) 0.013(3)
C28 0.018(3) 0.015(3) 0.087(5) -0.005(3) -0.001(3) -0.001(2)
C29 0.020(3) 0.021(3) 0.066(4) -0.003(3) -0.003(3) 0.003(2)
C30 0.020(3) 0.066(4) 0.035(3) 0.012(3) -0.003(3) 0.007(3)
C31 0.023(3) 0.066(4) 0.044(4) -0.012(3) -0.002(3) 0.011(3)

loop_
_atom_type_symbol
_atom_type_description
_atom_type_scat_dispersion_real
_atom_type_scat_dispersion_imag
_atom_type_scat_source
C C 0.0181 0.0091 'International Tables Vol C Tables 4.2.6.8 and 6.1.1.4'
H H 0.0000 0.0000 'International Tables Vol C Tables 4.2.6.8 and 6.1.1.4'
N N 0.0311 0.0180 'International Tables Vol C Tables 4.2.6.8 and 6.1.1.4'
Si Si 0.2541 0.3302 'International Tables Vol C Tables 4.2.6.8 and 6.1.1.4'

loop_
_geom_angle_atom_site_label_1
_geom_angle_atom_site_label_2
_geom_angle_atom_site_label_3
_geom_angle
N4 Si1 N3 114.1(2)
N4 Si1 N2 124.6(3)
N3 Si1 N2 107.3(2)
N4 Si1 N1 125.0(2)
N3 Si1 N1 107.9(2)
N2 Si1 N1 70.3(2)
N4 Si1 C2 133.0(2)
N3 Si1 C2 112.9(2)
N2 Si1 C2 35.4(2)
N1 Si1 C2 34.9(2)
C2 N1 C6 130.8(4)
C2 N1 Si1 92.3(3)
C6 N1 Si1 136.9(4)
C2 N2 C16 130.8(4)
C2 N2 Si1 92.2(3)
C16 N2 Si1 137.0(4)
C21 N3 C20 113.6(5)
C21 N3 Si1 123.3(4)
C20 N3 Si1 122.9(4)
C22 N4 Si1 135.4(4)
N1 C2 N2 105.2(4)
N1 C2 C10 128.0(5)
N2 C2 C10 126.6(5)
N1 C2 Si1 52.8(3)
N2 C2 Si1 52.5(3)
C10 C2 Si1 174.2(4)
N1 C6 C7 110.8(5)
N1 C6 C9 105.9(5)
C7 C6 C9 108.8(5)
N1 C6 C8 111.3(5)
C7 C6 C8 110.7(5)
C9 C6 C8 109.2(5)
C6 C7 H7A 109.5
C6 C7 H7B 109.5
H7A C7 H7B 109.5
C6 C7 H7C 109.5
H7A C7 H7C 109.5
H7B C7 H7C 109.5
C6 C8 H8A 109.5
C6 C8 H8B 109.5
H8A C8 H8B 109.5
C6 C8 H8C 109.5
H8A C8 H8C 109.5
H8B C8 H8C 109.5
C6 C9 H9A 109.5
C6 C9 H9B 109.5
H9A C9 H9B 109.5
C6 C9 H9C 109.5
H9A C9 H9C 109.5
H9B C9 H9C 109.5
C15 C10 C11 119.4(5)
C15 C10 C2 121.3(5)
C11 C10 C2 119.4(5)
C12 C11 C10 119.8(5)
C12 C11 H11 120.1
C10 C11 H11 120.1
C11 C12 C13 120.2(5)
C11 C12 H12 119.9
C13 C12 H12 119.9
C14 C13 C12 119.6(5)
C14 C13 H13 120.2
C12 C13 H13 120.2
C13 C14 C15 120.5(5)
C13 C14 H14 119.8
C15 C14 H14 119.8
C10 C15 C14 120.6(5)
C10 C15 H15 119.7
C14 C15 H15 119.7
N2 C16 C19 105.8(5)
N2 C16 C18 111.9(4)
C19 C16 C18 110.5(6)
N2 C16 C17 109.4(5)
C19 C16 C17 109.5(5)
C18 C16 C17 109.6(5)
C16 C17 H17A 109.5
C16 C17 H17B 109.5
H17A C17 H17B 109.5
C16 C17 H17C 109.5
H17A C17 H17C 109.5
H17B C17 H17C 109.5
C16 C18 H18A 109.5
C16 C18 H18B 109.5
H18A C18 H18B 109.5
C16 C18 H18C 109.5
H18A C18 H18C 109.5
H18B C18 H18C 109.5
C16 C19 H19A 109.5
C16 C19 H19B 109.5
H19A C19 H19B 109.5
C16 C19 H19C 109.5
H19A C19 H19C 109.5
H19B C19 H19C 109.5
N3 C20 H20A 109.5
N3 C20 H20B 109.5
H20A C20 H20B 109.5
N3 C20 H20C 109.5
H20A C20 H20C 109.5
H20B C20 H20C 109.5
N3 C21 H21A 109.5
N3 C21 H21B 109.5
H21A C21 H21B 109.5
N3 C21 H21C 109.5
H21A C21 H21C 109.5
H21B C21 H21C 109.5
N4 C22 C27 111.1(4)
N4 C22 C23 110.0(5)
C27 C22 C23 107.5(5)
N4 C22 C28 113.8(4)
C27 C22 C28 107.0(5)
C23 C22 C28 107.1(5)
C22 C23 C24 111.4(5)
C22 C23 H23A 109.3
C24 C23 H23A 109.3
C22 C23 H23B 109.3
C24 C23 H23B 109.3
H23A C23 H23B 108.0
C25 C24 C30 109.5(6)
C25 C24 C23 109.7(5)
C30 C24 C23 110.3(5)
C25 C24 H24 109.1
C30 C24 H24 109.1
C23 C24 H24 109.1
C26 C25 C24 109.0(5)
C26 C25 H25A 109.9
C24 C25 H25A 109.9
C26 C25 H25B 109.9
C24 C25 H25B 109.9
H25A C25 H25B 108.3
C25 C26 C31 109.8(6)
C25 C26 C27 109.4(6)
C31 C26 C27 108.8(6)
C25 C26 H26 109.6
C31 C26 H26 109.6
C27 C26 H26 109.6
C22 C27 C26 112.1(5)
C22 C27 H27A 109.2
C26 C27 H27A 109.2
C22 C27 H27B 109.2
C26 C27 H27B 109.2
H27A C27 H27B 107.9
C29 C28 C22 112.0(5)
C29 C28 H28A 109.2
C22 C28 H28A 109.2
C29 C28 H28B 109.2
C22 C28 H28B 109.2
H28A C28 H28B 107.9
C30 C29 C31 108.9(5)
C30 C29 C28 109.8(6)
C31 C29 C28 109.1(5)
C30 C29 H29 109.7
C31 C29 H29 109.7
C28 C29 H29 109.7
C29 C30 C24 109.4(5)
C29 C30 H30A 109.8
C24 C30 H30A 109.8
C29 C30 H30B 109.8
C24 C30 H30B 109.8
H30A C30 H30B 108.3
C29 C31 C26 109.4(6)
C29 C31 H31A 109.8
C26 C31 H31A 109.8
C29 C31 H31B 109.8
C26 C31 H31B 109.8
H31A C31 H31B 108.2

loop_
_geom_bond_atom_site_label_1
_geom_bond_atom_site_label_2
_geom_bond_distance
Si1 N4 1.584(5)
Si1 N3 1.701(5)
Si1 N2 1.845(5)
Si1 N1 1.854(5)
Si1 C2 2.325(5)
N1 C2 1.332(7)
N1 C6 1.488(7)
N2 C2 1.348(7)
N2 C16 1.494(7)
N3 C21 1.451(7)
N3 C20 1.460(7)
N4 C22 1.453(7)
C2 C10 1.482(7)
C6 C7 1.518(9)
C6 C9 1.534(8)
C6 C8 1.533(8)
C7 H7A 0.9800
C7 H7B 0.9800
C7 H7C 0.9800
C8 H8A 0.9800
C8 H8B 0.9800
C8 H8C 0.9800
C9 H9A 0.9800
C9 H9B 0.9800
C9 H9C 0.9800
C10 C15 1.375(8)
C10 C11 1.403(8)
C11 C12 1.385(8)
C11 H11 0.9500
C12 C13 1.393(8)
C12 H12 0.9500
C13 C14 1.373(8)
C13 H13 0.9500
C14 C15 1.388(8)
C14 H14 0.9500
C15 H15 0.9500
C16 C19 1.501(8)
C16 C18 1.512(9)
C16 C17 1.538(8)
C17 H17A 0.9800
C17 H17B 0.9800
C17 H17C 0.9800
C18 H18A 0.9800
C18 H18B 0.9800
C18 H18C 0.9800
C19 H19A 0.9800
C19 H19B 0.9800
C19 H19C 0.9800
C20 H20A 0.9800
C20 H20B 0.9800
C20 H20C 0.9800
C21 H21A 0.9800
C21 H21B 0.9800
C21 H21C 0.9800
C22 C27 1.521(8)
C22 C23 1.532(8)
C22 C28 1.542(8)
C23 C24 1.533(8)
C23 H23A 0.9900
C23 H23B 0.9900
C24 C25 1.511(10)
C24 C30 1.522(9)
C24 H24 1.0000
C25 C26 1.510(11)
C25 H25A 0.9900
C25 H25B 0.9900
C26 C31 1.529(10)
C26 C27 1.546(9)
C26 H26 1.0000
C27 H27A 0.9900
C27 H27B 0.9900
C28 C29 1.541(8)
C28 H28A 0.9900
C28 H28B 0.9900
C29 C30 1.509(9)
C29 C31 1.519(10)
C29 H29 1.0000
C30 H30A 0.9900
C30 H30B 0.9900
C31 H31A 0.9900
C31 H31B 0.9900

loop_
_geom_torsion_atom_site_label_1
_geom_torsion_atom_site_label_2
_geom_torsion_atom_site_label_3
_geom_torsion_atom_site_label_4
_geom_torsion
N4 Si1 N1 C2 116.9(4)
N3 Si1 N1 C2 -104.6(3)
N2 Si1 N1 C2 -2.1(3)
N4 Si1 N1 C6 -62.7(6)
N3 Si1 N1 C6 75.9(6)
N2 Si1 N1 C6 178.3(6)
C2 Si1 N1 C6 -179.6(7)
N4 Si1 N2 C2 -117.4(4)
N3 Si1 N2 C2 105.4(3)
N1 Si1 N2 C2 2.1(3)
N4 Si1 N2 C16 63.8(6)
N3 Si1 N2 C16 -73.4(6)
N1 Si1 N2 C16 -176.7(6)
C2 Si1 N2 C16 -178.8(7)
N4 Si1 N3 C21 3.4(7)
N2 Si1 N3 C21 145.5(5)
N1 Si1 N3 C21 -140.2(5)
C2 Si1 N3 C21 -177.1(5)
N4 Si1 N3 C20 177.0(5)
N2 Si1 N3 C20 -40.8(6)
N1 Si1 N3 C20 33.5(6)
C2 Si1 N3 C20 -3.5(6)
N3 Si1 N4 C22 -177.6(6)
N2 Si1 N4 C22 47.8(7)
N1 Si1 N4 C22 -41.2(7)
C2 Si1 N4 C22 3.1(8)
C6 N1 C2 N2 -177.6(5)
Si1 N1 C2 N2 2.8(4)
C6 N1 C2 C10 6.9(9)
Si1 N1 C2 C10 -172.7(5)
C6 N1 C2 Si1 179.6(6)
C16 N2 C2 N1 176.1(5)
Si1 N2 C2 N1 -2.8(4)
C16 N2 C2 C10 -8.3(9)
Si1 N2 C2 C10 172.8(5)
C16 N2 C2 Si1 178.9(6)
N4 Si1 C2 N1 -91.9(4)
N3 Si1 C2 N1 88.8(4)
N2 Si1 C2 N1 176.6(5)
N4 Si1 C2 N2 91.5(4)
N3 Si1 C2 N2 -87.8(4)
N1 Si1 C2 N2 -176.6(5)
N4 Si1 C2 C10 8(4)
N3 Si1 C2 C10 -171(4)
N2 Si1 C2 C10 -83(4)
N1 Si1 C2 C10 100(4)
C2 N1 C6 C7 57.9(7)
Si1 N1 C6 C7 -122.6(5)
C2 N1 C6 C9 175.8(5)
Si1 N1 C6 C9 -4.8(7)
C2 N1 C6 C8 -65.7(7)
Si1 N1 C6 C8 113.7(6)
N1 C2 C10 C15 86.5(8)
N2 C2 C10 C15 -88.0(7)
Si1 C2 C10 C15 -9(5)
N1 C2 C10 C11 -94.2(7)
N2 C2 C10 C11 91.2(7)
Si1 C2 C10 C11 170(4)
C15 C10 C11 C12 0.6(9)
C2 C10 C11 C12 -178.6(6)
C10 C11 C12 C13 0.3(9)
C11 C12 C13 C14 -1.0(9)
C12 C13 C14 C15 0.6(9)
C11 C10 C15 C14 -1.0(9)
C2 C10 C15 C14 178.3(6)
C13 C14 C15 C10 0.3(9)
C2 N2 C16 C19 173.5(5)
Si1 N2 C16 C19 -8.1(8)
C2 N2 C16 C18 53.0(8)
Si1 N2 C16 C18 -128.6(5)
C2 N2 C16 C17 -68.7(7)
Si1 N2 C16 C17 109.7(6)
Si1 N4 C22 C27 -127.5(6)
Si1 N4 C22 C23 113.6(6)
Si1 N4 C22 C28 -6.6(9)
N4 C22 C23 C24 178.4(5)
C27 C22 C23 C24 57.2(7)
C28 C22 C23 C24 -57.5(7)
C22 C23 C24 C25 -60.6(7)
C22 C23 C24 C30 60.1(7)
C30 C24 C25 C26 -60.4(6)
C23 C24 C25 C26 60.7(7)
C24 C25 C26 C31 59.7(7)
C24 C25 C26 C27 -59.6(7)
N4 C22 C27 C26 -177.2(5)
C23 C22 C27 C26 -56.7(7)
C28 C22 C27 C26 58.0(7)
C25 C26 C27 C22 59.4(8)
C31 C26 C27 C22 -60.6(8)
N4 C22 C28 C29 179.1(5)
C27 C22 C28 C29 -57.7(7)
C23 C22 C28 C29 57.3(7)
C22 C28 C29 C30 -59.4(8)
C22 C28 C29 C31 59.9(8)
C31 C29 C30 C24 -60.8(7)
C28 C29 C30 C24 58.6(7)
C25 C24 C30 C29 61.4(7)
C23 C24 C30 C29 -59.4(7)
C30 C29 C31 C26 59.9(6)
C28 C29 C31 C26 -59.9(7)
C25 C26 C31 C29 -59.7(7)
C27 C26 C31 C29 60.0(7)
